data_7245154
loop_
_publ_author_name
'Tsunashima, Ryo'
'Fujikawa, Naomi'
'Shiga, Misaki'
'Miyagawa, Sayu'
'Ohno, Shiori'
'Masuya-Suzuki, Atsuko'
'Takahashi, Kiyonori'
'Nakamura, Takayoshi'
'Akutagawa, Tomoyuki'
'Nishihara, Sadafumi'

_publ_section_title
;
 Slider-crank Mechanism in a Molecular Crystal: Conversion of Linear
 Thermal Expansion of Lattice to Circular Rotation of Coordination Chain
;
_journal_name_full CrystEngComm
_journal_paper_doi 10.1039/D2CE00768A
_journal_year 2022
_chemical_formula_moiety 'C9 H12 Co1 K1 N5 O3'
_chemical_formula_sum 'C9 H12 Co K N5 O3'
_chemical_formula_weight 336.27
_space_group_crystal_system hexagonal
_space_group_IT_number 194
_space_group_name_Hall '-P 6c 2c'
_space_group_name_H-M_alt 'P 63/m m c'
_atom_sites_solution_hydrogens geom
_atom_sites_solution_primary dual
_audit_creation_date 2020-12-04
_audit_creation_method
;
Olex2 1.3
(compiled 2020.11.12 svn.r5f609507 for OlexSys, GUI svn.r6226)
;
_audit_update_record
;
2022-03-17 deposited with the CCDC.	2022-07-19 downloaded from the CCDC.
;
_cell_angle_alpha 90
_cell_angle_beta 90
_cell_angle_gamma 120
_cell_formula_units_Z 2
_cell_length_a 10.6103(12)
_cell_length_b 10.6103(12)
_cell_length_c 7.2328(6)
_cell_measurement_reflns_used 1136
_cell_measurement_temperature 446
_cell_measurement_theta_max 28.3880
_cell_measurement_theta_min 2.2030
_cell_volume 705.17(13)
_computing_cell_refinement 'CrysAlisPro 1.171.41.63a (Rigaku OD, 2020)'
_computing_data_collection 'CrysAlisPro 1.171.41.63a (Rigaku OD, 2020)'
_computing_data_reduction 'CrysAlisPro 1.171.41.63a (Rigaku OD, 2020)'
_computing_molecular_graphics 'Olex2 1.3 (Dolomanov et al., 2009)'
_computing_publication_material 'Olex2 1.3 (Dolomanov et al., 2009)'
_computing_structure_refinement 'SHELXL 2018/3 (Sheldrick, 2015)'
_computing_structure_solution 'SHELXT 2018/2 (Sheldrick, 2018)'
_diffrn_ambient_temperature 446
_diffrn_detector 'Hybrid Pixel Array Detector'
_diffrn_detector_area_resol_mean 10.0000
_diffrn_detector_type HyPix
_diffrn_measured_fraction_theta_full 1.000
_diffrn_measured_fraction_theta_max 0.904
_diffrn_measurement_details
;
List of Runs (angles in degrees, time in seconds):

  # Type    Start    End  Width  t~exp~   \w     \q     \k     \f   Frames
#--------------------------------------------------------------------------
  1  \w     10.00  36.00   0.50    1.24    --  -21.62 -99.00-180.00   52
  2  \w    -21.00  41.00   0.50    1.24    --  -21.62  28.00-179.00  124
  3  \w    -21.00   5.00   0.50    1.24    --  -21.62 103.00 -71.00   52
  4  \w     54.00  94.00   0.50    1.24    --   21.69 169.00  43.00   80
;
_diffrn_measurement_device 'four-circle diffractometer'
_diffrn_measurement_device_type 'XtaLAB Synergy R, HyPix'
_diffrn_measurement_method '\w scans'
_diffrn_measurement_specimen_support 'Mitegen 50um'
_diffrn_orient_matrix_type 'CrysAlisPro convention (1999,Acta A55,543-557)'
_diffrn_orient_matrix_UB_11 -0.0735069000
_diffrn_orient_matrix_UB_12 -0.0167683000
_diffrn_orient_matrix_UB_13 0.0058377000
_diffrn_orient_matrix_UB_21 -0.0231259000
_diffrn_orient_matrix_UB_22 -0.0706808000
_diffrn_orient_matrix_UB_23 -0.0349089000
_diffrn_orient_matrix_UB_31 -0.0041037000
_diffrn_orient_matrix_UB_32 -0.0258569000
_diffrn_orient_matrix_UB_33 0.0915832000
_diffrn_radiation_collimation 0.3
_diffrn_radiation_monochromator mirror
_diffrn_radiation_probe x-ray
_diffrn_radiation_type 'Mo K\a'
_diffrn_radiation_wavelength 0.71073
_diffrn_reflns_av_R_equivalents 0.0442
_diffrn_reflns_av_unetI/netI 0.0281
_diffrn_reflns_Laue_measured_fraction_full 1.000
_diffrn_reflns_Laue_measured_fraction_max 0.904
_diffrn_reflns_limit_h_max 13
_diffrn_reflns_limit_h_min -11
_diffrn_reflns_limit_k_max 12
_diffrn_reflns_limit_k_min -12
_diffrn_reflns_limit_l_max 8
_diffrn_reflns_limit_l_min -9
_diffrn_reflns_number 1736
_diffrn_reflns_point_group_measured_fraction_full 1.000
_diffrn_reflns_point_group_measured_fraction_max 0.904
_diffrn_reflns_theta_full 25.242
_diffrn_reflns_theta_max 28.513
_diffrn_reflns_theta_min 2.216
_diffrn_source 'micro-focus sealed X-ray tube'
_diffrn_source_current 24.0
_diffrn_source_power 1.2
_diffrn_source_target Mo
_diffrn_source_type 'Mova (Mo) X-ray Source'
_diffrn_source_voltage 50.0
_exptl_absorpt_coefficient_mu 1.522
_exptl_absorpt_correction_T_max 1.00000
_exptl_absorpt_correction_T_min 0.46589
_exptl_absorpt_correction_type multi-scan
_exptl_absorpt_process_details
;
CrysAlisPro 1.171.41.63a (Rigaku Oxford Diffraction, 2020)
Empirical absorption correction using spherical harmonics,
 implemented in SCALE3 ABSPACK scaling algorithm.
;
_exptl_crystal_colour violet
_exptl_crystal_colour_primary violet
_exptl_crystal_density_diffrn 1.584
_exptl_crystal_description block
_exptl_crystal_F_000 342
_exptl_crystal_size_max 0.399
_exptl_crystal_size_mid 0.185
_exptl_crystal_size_min 0.172
_refine_diff_density_max 0.203
_refine_diff_density_min -0.271
_refine_diff_density_rms 0.040
_refine_ls_extinction_method none
_refine_ls_goodness_of_fit_ref 1.092
_refine_ls_hydrogen_treatment constr
_refine_ls_matrix_type full
_refine_ls_number_parameters 30
_refine_ls_number_reflns 340
_refine_ls_number_restraints 0
_refine_ls_restrained_S_all 1.092
_refine_ls_R_factor_all 0.0321
_refine_ls_R_factor_gt 0.0284
_refine_ls_shift/su_max 0.000
_refine_ls_shift/su_mean 0.000
_refine_ls_structure_factor_coef Fsqd
_refine_ls_weighting_details 'w=1/[\s^2^(Fo^2^)+(0.0478P)^2^+0.1229P] where P=(Fo^2^+2Fc^2^)/3'
_refine_ls_weighting_scheme calc
_refine_ls_wR_factor_gt 0.0839
_refine_ls_wR_factor_ref 0.0873
_reflns_Friedel_coverage 0.000
_reflns_number_gt 292
_reflns_number_total 340
_reflns_threshold_expression 'I > 2\s(I)'
_cod_data_source_file d2ce00768a2.cif
_cod_data_source_block 446k
_cod_original_cell_volume 705.17(17)
_cod_database_code 7245154
_shelx_shelxl_version_number 2018/3
_chemical_oxdiff_formula C9H12N5O3CoK
_shelx_space_group_comment
;
The symmetry employed for this shelxl refinement is uniquely defined
by the following loop, which should always be used as a source of
symmetry information in preference to the above space-group names.
They are only intended as comments.
;
_shelx_estimated_absorpt_t_max 0.780
_shelx_estimated_absorpt_t_min 0.582
_reflns_odcompleteness_completeness 100.00
_reflns_odcompleteness_iscentric 1
_reflns_odcompleteness_theta 26.32
_olex2_refinement_description
;
1. Fixed Uiso
 At 1.2 times of:
  All C(H,H) groups
2. Others
 Fixed Sof: H1A(0.5) H1B(0.5) O2(0.25) C3(0.25)
3.a Secondary CH2 refined with riding coordinates:
 C1(H1A,H1B)
;
_olex2_submission_special_instructions 'No special instructions were received'
_oxdiff_exptl_absorpt_empirical_details
;
Empirical correction (ABSPACK) includes:
- Absorption correction using spherical harmonics
- Frame scaling
;
_oxdiff_exptl_absorpt_empirical_full_max 4.007
_oxdiff_exptl_absorpt_empirical_full_min 0.256

loop_
_space_group_symop_operation_xyz
'x, y, z'
'-y, x-y, z'
'-x+y, -x, z'
'-x, -y, z+1/2'
'y, -x+y, z+1/2'
'x-y, x, z+1/2'
'y, x, -z'
'x-y, -y, -z'
'-x, -x+y, -z'
'-y, -x, -z+1/2'
'-x+y, y, -z+1/2'
'x, x-y, -z+1/2'
'-x, -y, -z'
'y, -x+y, -z'
'x-y, x, -z'
'x, y, -z-1/2'
'-y, x-y, -z-1/2'
'-x+y, -x, -z-1/2'
'-y, -x, z'
'-x+y, y, z'
'x, x-y, z'
'y, x, z-1/2'
'x-y, -y, z-1/2'
'-x, -x+y, z-1/2'

loop_
_atom_site_label
_atom_site_type_symbol
_atom_site_fract_x
_atom_site_fract_y
_atom_site_fract_z
_atom_site_U_iso_or_equiv
_atom_site_adp_type
_atom_site_occupancy
_atom_site_site_symmetry_order
_atom_site_calc_flag
_atom_site_refinement_flags_posn
_atom_site_refinement_flags_adp
_atom_site_refinement_flags_occupancy
_atom_site_disorder_assembly
_atom_site_disorder_group
Co1 Co 0.333333 0.666667 0.750000 0.0471(3) Uani 1 12 d S T P . .
K1 K 0.000000 0.000000 0.500000 0.0719(5) Uani 1 12 d S T P . .
N1 N 0.333333 0.666667 0.4301(4) 0.0426(7) Uani 1 6 d S T P . .
C1 C 0.40763(14) 0.59237(14) 0.3560(3) 0.0666(8) Uani 1 2 d S T P . .
H1A H 0.359311 0.492785 0.400441 0.080 Uiso 0.5 1 calc R U P . .
H1B H 0.507215 0.640689 0.400441 0.080 Uiso 0.5 1 calc R U P . .
N2 N 0.2270(2) 0.4540(4) 0.750000 0.0947(15) Uani 1 4 d S T P . .
O2 O 0.0499(6) 0.2050(5) 0.750000 0.116(3) Uani 0.5 2 d S T P . .
C3 C 0.1363(8) 0.3343(5) 0.750000 0.069(3) Uani 0.5 2 d S T P . .

loop_
_atom_site_aniso_label
_atom_site_aniso_U_11
_atom_site_aniso_U_22
_atom_site_aniso_U_33
_atom_site_aniso_U_23
_atom_site_aniso_U_13
_atom_site_aniso_U_12
Co1 0.0506(4) 0.0506(4) 0.0402(4) 0.000 0.000 0.02528(19)
K1 0.0811(7) 0.0811(7) 0.0533(8) 0.000 0.000 0.0406(3)
N1 0.0498(11) 0.0498(11) 0.0280(13) 0.000 0.000 0.0249(6)
C1 0.1004(18) 0.1004(18) 0.0322(12) 0.0012(5) -0.0012(5) 0.075(2)
N2 0.153(4) 0.055(2) 0.0439(17) 0.000 0.000 0.0273(11)
O2 0.158(7) 0.051(2) 0.112(4) 0.000 0.000 0.032(3)
C3 0.105(8) 0.054(3) 0.045(2) 0.000 0.000 0.037(3)

loop_
_atom_type_symbol
_atom_type_description
_atom_type_scat_dispersion_real
_atom_type_scat_dispersion_imag
_atom_type_scat_source
C C 0.0033 0.0016 'International Tables Vol C Tables 4.2.6.8 and 6.1.1.4'
H H 0.0000 0.0000 'International Tables Vol C Tables 4.2.6.8 and 6.1.1.4'
Co Co 0.3494 0.9721 'International Tables Vol C Tables 4.2.6.8 and 6.1.1.4'
K K 0.2009 0.2494 'International Tables Vol C Tables 4.2.6.8 and 6.1.1.4'
N N 0.0061 0.0033 'International Tables Vol C Tables 4.2.6.8 and 6.1.1.4'
O O 0.0106 0.0060 'International Tables Vol C Tables 4.2.6.8 and 6.1.1.4'

loop_
_geom_angle_atom_site_label_1
_geom_angle_atom_site_label_2
_geom_angle_atom_site_label_3
_geom_angle
_geom_angle_site_symmetry_1
_geom_angle_site_symmetry_3
_geom_angle_publ_flag
N1 Co1 N1 180.0 16_557 . ?
N2 Co1 N1 90.0 3_565 16_557 ?
N2 Co1 N1 90.0 3_565 . ?
N2 Co1 N1 90.000(1) 2_665 . ?
N2 Co1 N1 90.000(1) 2_665 16_557 ?
N2 Co1 N1 90.000(1) . 16_557 ?
N2 Co1 N1 90.0 . . ?
N2 Co1 N2 120.0 3_565 . ?
N2 Co1 N2 120.000(1) 3_565 2_665 ?
N2 Co1 N2 120.0 2_665 . ?
O2 K1 O2 180.0 14_556 2 ?
O2 K1 O2 79.17(10) 21 19 ?
O2 K1 O2 100.83(10) 15_556 2 ?
O2 K1 O2 100.83(10) 8_556 19 ?
O2 K1 O2 91.35(16) 8_556 14_556 ?
O2 K1 O2 79.17(10) . 2 ?
O2 K1 O2 119.1(2) 21 14_556 ?
O2 K1 O2 79.17(10) 8_556 7_556 ?
O2 K1 O2 100.83(10) . 14_556 ?
O2 K1 O2 100.83(10) 21 7_556 ?
O2 K1 O2 79.17(10) 15_556 14_556 ?
O2 K1 O2 24.1(3) . 20 ?
O2 K1 O2 119.1(2) . 7_556 ?
O2 K1 O2 155.9(3) . 8_556 ?
O2 K1 O2 91.35(16) 15_556 7_556 ?
O2 K1 O2 180.0 20 8_556 ?
O2 K1 O2 60.9(2) . 19 ?
O2 K1 O2 180.00(15) . 13_556 ?
O2 K1 O2 88.65(16) 15_556 19 ?
O2 K1 O2 155.9(3) 20 13_556 ?
O2 K1 O2 155.9(3) 14_556 19 ?
O2 K1 O2 24.1(3) 8_556 13_556 ?
O2 K1 O2 88.65(16) 8_556 2 ?
O2 K1 O2 100.83(10) . 15_556 ?
O2 K1 O2 60.9(2) 21 2 ?
O2 K1 O2 119.1(2) 20 15_556 ?
O2 K1 O2 24.1(3) 19 2 ?
O2 K1 O2 60.9(2) 8_556 15_556 ?
O2 K1 O2 88.65(16) 20 14_556 ?
O2 K1 O2 79.17(10) 13_556 15_556 ?
O2 K1 O2 79.17(10) 13_556 14_556 ?
O2 K1 O2 79.17(10) . 3 ?
O2 K1 O2 100.83(10) 3 14_556 ?
O2 K1 O2 60.9(2) 20 3 ?
O2 K1 O2 60.9(2) 9_556 14_556 ?
O2 K1 O2 119.1(2) 8_556 3 ?
O2 K1 O2 100.83(10) 20 7_556 ?
O2 K1 O2 100.83(10) 13_556 3 ?
O2 K1 O2 60.9(2) 13_556 7_556 ?
O2 K1 O2 180.0 15_556 3 ?
O2 K1 O2 88.65(16) 3 7_556 ?
O2 K1 O2 91.35(16) . 21 ?
O2 K1 O2 24.1(3) 14_556 7_556 ?
O2 K1 O2 79.17(10) 20 21 ?
O2 K1 O2 79.17(10) 20 19 ?
O2 K1 O2 100.83(10) 8_556 21 ?
O2 K1 O2 119.1(2) 13_556 19 ?
O2 K1 O2 88.65(16) 13_556 21 ?
O2 K1 O2 91.35(16) 3 19 ?
O2 K1 O2 155.9(3) 15_556 21 ?
O2 K1 O2 100.83(10) 9_556 19 ?
O2 K1 O2 24.1(3) 3 21 ?
O2 K1 O2 180.0 7_556 19 ?
O2 K1 O2 88.65(16) . 9_556 ?
O2 K1 O2 91.35(16) 20 2 ?
O2 K1 O2 100.83(10) 20 9_556 ?
O2 K1 O2 100.83(10) 13_556 2 ?
O2 K1 O2 79.17(10) 8_556 9_556 ?
O2 K1 O2 79.17(10) 3 2 ?
O2 K1 O2 91.35(16) 13_556 9_556 ?
O2 K1 O2 119.1(2) 9_556 2 ?
O2 K1 O2 24.1(3) 15_556 9_556 ?
O2 K1 O2 155.9(3) 7_556 2 ?
O2 K1 O2 155.9(3) 3 9_556 ?
O2 K1 O2 180.0 21 9_556 ?
O2 K1 O2 79.17(10) 9_556 7_556 ?
C1 N1 Co1 111.42(13) 2_665 . ?
C1 N1 Co1 111.42(13) . . ?
C1 N1 Co1 111.42(13) 3_565 . ?
C1 N1 C1 107.46(14) 3_565 2_665 ?
C1 N1 C1 107.46(14) 2_665 . ?
C1 N1 C1 107.46(14) 3_565 . ?
N1 C1 C1 111.42(13) . 16_556 ?
N1 C1 H1A 109.3 . . ?
N1 C1 H1B 109.3 . . ?
C1 C1 H1A 109.3 16_556 . ?
C1 C1 H1B 109.3 16_556 . ?
H1A C1 H1B 108.0 . . ?
C3 N2 Co1 163.4(4) 20 . ?
C3 N2 Co1 163.4(4) . . ?
C3 N2 C3 33.1(8) . 20 ?
K1 O2 K1 85.26(13) . 4 ?
O2 O2 K1 77.94(13) 20 4 ?
O2 O2 K1 77.94(13) 20 . ?
O2 O2 C3 53.3(4) 20 20 ?
O2 O2 C3 79.0(5) 20 . ?
C3 O2 K1 116.2(3) 20 . ?
C3 O2 K1 130.7(3) . . ?
C3 O2 K1 130.7(3) . 4 ?
C3 O2 K1 116.2(3) 20 4 ?
C3 O2 C3 25.7(7) . 20 ?
N2 C3 O2 126.8(7) . 20 ?
N2 C3 O2 174.4(8) . . ?
O2 C3 O2 47.7(5) . 20 ?
C3 C3 N2 73.4(4) 20 . ?
C3 C3 O2 101.0(5) 20 . ?
C3 C3 O2 53.3(4) 20 20 ?

loop_
_geom_bond_atom_site_label_1
_geom_bond_atom_site_label_2
_geom_bond_distance
_geom_bond_site_symmetry_2
_geom_bond_publ_flag
Co1 N1 2.314(3) . ?
Co1 N1 2.314(3) 16_557 ?
Co1 N2 1.954(4) . ?
Co1 N2 1.954(4) 2_665 ?
Co1 N2 1.954(4) 3_565 ?
K1 O2 2.670(3) 3 ?
K1 O2 2.670(3) 19 ?
K1 O2 2.670(3) 13_556 ?
K1 O2 2.670(3) 15_556 ?
K1 O2 2.670(3) 9_556 ?
K1 O2 2.670(3) 21 ?
K1 O2 2.670(3) . ?
K1 O2 2.670(3) 14_556 ?
K1 O2 2.670(3) 20 ?
K1 O2 2.670(3) 2 ?
K1 O2 2.670(3) 8_556 ?
K1 O2 2.670(3) 7_556 ?
N1 C1 1.467(3) 3_565 ?
N1 C1 1.467(3) 2_665 ?
N1 C1 1.467(3) . ?
C1 C1 1.534(4) 16_556 ?
C1 H1A 0.9700 . ?
C1 H1B 0.9700 . ?
N2 C3 1.148(6) . ?
N2 C3 1.148(6) 20 ?
O2 O2 1.115(12) 20 ?
O2 C3 1.211(6) . ?
O2 C3 1.481(8) 20 ?
C3 C3 0.654(17) 20 ?

loop_
_geom_torsion_atom_site_label_1
_geom_torsion_atom_site_label_2
_geom_torsion_atom_site_label_3
_geom_torsion_atom_site_label_4
_geom_torsion
_geom_torsion_site_symmetry_1
_geom_torsion_site_symmetry_2
_geom_torsion_site_symmetry_3
_geom_torsion_site_symmetry_4
_geom_torsion_publ_flag
Co1 N1 C1 C1 180.000(1) . . . 16_556 ?
Co1 N2 C3 O2 180.000(0) . . . 20 ?
Co1 N2 C3 C3 180.000(1) . . . 20 ?
K1 O2 C3 O2 -63.4(5) . . . 20 ?
K1 O2 C3 O2 63.4(5) 4 . . 20 ?
K1 O2 C3 C3 63.4(5) 4 . . 20 ?
K1 O2 C3 C3 -63.4(5) . . . 20 ?
C1 N1 C1 C1 -57.69(15) 2_665 . . 16_556 ?
C1 N1 C1 C1 57.69(15) 3_565 . . 16_556 ?
O2 O2 C3 C3 0.000(0) 20 . . 20 ?
C3 N2 C3 O2 0.000(0) 20 . . 20 ?
C3 O2 C3 O2 0.000(0) 20 . . 20 ?
